data_2223475
loop_
_publ_author_name
'Zeng, Tao'
'Ren, Wan-Zhong'

_publ_section_title
;
 Dimethyl 2-butyl-2-(3,5-di-<i>tert</i>-butyl-4-hydroxybenzyl)malonate
;
_journal_coeditor_code LH2893
_journal_issue 10
_journal_name_full 'Acta Crystallographica Section E'
_journal_page_first o2429
_journal_paper_doi 10.1107/S1600536809035697
_journal_volume 65
_journal_year 2009
_chemical_formula_iupac 'C24 H38 O5'
_chemical_formula_moiety 'C24 H38 O5'
_chemical_formula_sum 'C24 H38 O5'
_chemical_formula_weight 406.54
_chemical_name_systematic
;
Dimethyl 2-butyl-2-(3,5-di-<i>tert</i>-butyl-4-hydroxybenzyl)malonate
;
_space_group_IT_number 14
_symmetry_cell_setting monoclinic
_symmetry_space_group_name_Hall '-P 2yn'
_symmetry_space_group_name_H-M 'P 1 21/n 1'
_atom_sites_solution_hydrogens geom
_atom_sites_solution_primary direct
_atom_sites_solution_secondary difmap
_audit_creation_method SHELXL97
_cell_angle_alpha 90.00
_cell_angle_beta 98.838(4)
_cell_angle_gamma 90.00
_cell_formula_units_Z 4
_cell_length_a 10.854(2)
_cell_length_b 10.341(2)
_cell_length_c 22.899(5)
_cell_measurement_reflns_used 2194
_cell_measurement_temperature 294(2)
_cell_measurement_theta_max 21.11
_cell_measurement_theta_min 2.17
_cell_volume 2539.7(9)
_computing_cell_refinement 'SAINT (Bruker, 1997)'
_computing_data_collection 'SMART (Bruker, 1997)'
_computing_data_reduction 'SAINT (Bruker, 1997)'
_computing_molecular_graphics 'SHELXTL (Sheldrick, 2008) and PLATON (Spek, 2009)'
_computing_publication_material 'SHELXTL (Sheldrick, 2008)'
_computing_structure_refinement 'SHELXL97 (Sheldrick, 2008)'
_computing_structure_solution 'SHELXS97 (Sheldrick, 2008)'
_diffrn_ambient_temperature 294(2)
_diffrn_measured_fraction_theta_full 1.000
_diffrn_measured_fraction_theta_max 1.000
_diffrn_measurement_device_type 'Bruker SMART CCD'
_diffrn_measurement_method '\f and \w'
_diffrn_radiation_monochromator graphite
_diffrn_radiation_source 'fine-focus sealed tube'
_diffrn_radiation_type MoK\a
_diffrn_radiation_wavelength 0.71073
_diffrn_reflns_av_R_equivalents 0.0479
_diffrn_reflns_av_sigmaI/netI 0.0551
_diffrn_reflns_limit_h_max 12
_diffrn_reflns_limit_h_min -11
_diffrn_reflns_limit_k_max 11
_diffrn_reflns_limit_k_min -12
_diffrn_reflns_limit_l_max 21
_diffrn_reflns_limit_l_min -27
_diffrn_reflns_number 12778
_diffrn_reflns_theta_full 25.02
_diffrn_reflns_theta_max 25.02
_diffrn_reflns_theta_min 1.80
_diffrn_standards_decay_% 0
_diffrn_standards_interval_count 0
_diffrn_standards_interval_time 0
_diffrn_standards_number 0
_exptl_absorpt_coefficient_mu 0.073
_exptl_absorpt_correction_T_max 0.9884
_exptl_absorpt_correction_T_min 0.9827
_exptl_absorpt_correction_type multi-scan
_exptl_absorpt_process_details '(SADABS; Sheldrick, 1996)'
_exptl_crystal_colour colourless
_exptl_crystal_density_diffrn 1.063
_exptl_crystal_density_method 'not measured'
_exptl_crystal_description block
_exptl_crystal_F_000 888
_exptl_crystal_size_max 0.24
_exptl_crystal_size_mid 0.20
_exptl_crystal_size_min 0.16
_refine_diff_density_max 0.158
_refine_diff_density_min -0.180
_refine_ls_extinction_method none
_refine_ls_goodness_of_fit_ref 1.011
_refine_ls_hydrogen_treatment constr
_refine_ls_matrix_type full
_refine_ls_number_parameters 272
_refine_ls_number_reflns 4475
_refine_ls_number_restraints 12
_refine_ls_restrained_S_all 1.026
_refine_ls_R_factor_all 0.1058
_refine_ls_R_factor_gt 0.0483
_refine_ls_shift/su_max 0.000
_refine_ls_shift/su_mean 0.000
_refine_ls_structure_factor_coef Fsqd
_refine_ls_weighting_details 'calc w=1/[\s^2^(Fo^2^)+(0.0654P)^2^+0.1568P] where P=(Fo^2^+2Fc^2^)/3'
_refine_ls_weighting_scheme calc
_refine_ls_wR_factor_gt 0.1139
_refine_ls_wR_factor_ref 0.1421
_reflns_number_gt 2448
_reflns_number_total 4475
_reflns_threshold_expression I>2\s(I)
_cod_data_source_file lh2893.cif
_cod_data_source_block I
_cod_depositor_comments
;
The following automatic conversions were performed:
'_symmetry_cell_setting' value 'Monoclinic' changed to 'monoclinic'
according to '/home/saulius/struct/CIF-dictionaries/cif_core.dic'
dictionary named 'cif_core.dic' version 2.4.1 from 2010-06-29.

Automatic conversion script
Id: cif_fix_enum 1527 2010-12-29 10:47:43Z saulius 

The following automatic conversions were performed:

'_symmetry_cell_setting' value 'Monoclinic' changed to 'monoclinic'
according to /home/saulius/struct/CIF-dictionaries/cif_core.dic
dictionary named 'cif_core.dic' version 2.4.1 from 2010-06-29.

Automatic conversion script
Id: cif_fix_values 1715 2011-07-08 13:25:40Z adriana 
;
_cod_original_sg_symbol_Hall '-P 2yn '
_cod_original_sg_symbol_H-M ' P 21/n'
_cod_database_code 2223475
_cod_database_fobs_code 2223475

loop_
_symmetry_equiv_pos_as_xyz
'x, y, z'
'-x+1/2, y+1/2, -z+1/2'
'-x, -y, -z'
'x-1/2, -y-1/2, z-1/2'

loop_
_atom_site_type_symbol
_atom_site_label
_atom_site_fract_x
_atom_site_fract_y
_atom_site_fract_z
_atom_site_U_iso_or_equiv
_atom_site_adp_type
_atom_site_calc_flag
_atom_site_refinement_flags
_atom_site_occupancy
_atom_site_disorder_assembly
_atom_site_disorder_group
O O1 0.41570(13) 1.09610(18) 0.27640(6) 0.0596(5) Uani d . 1 . .
H H1 0.3622 1.1119 0.2971 0.089 Uiso calc R 1 . .
O O2 0.11836(16) 0.68114(18) 0.10961(7) 0.0672(5) Uani d . 1 . .
O O3 -0.01613(15) 0.81627(17) 0.05786(7) 0.0607(5) Uani d . 1 . .
O O4 0.11420(16) 0.87050(17) -0.07043(7) 0.0645(5) Uani d . 1 . .
O O5 0.07880(19) 0.67112(18) -0.04056(7) 0.0780(6) Uani d . 1 . .
C C1 0.35939(19) 1.0593(2) 0.22102(8) 0.0374(5) Uani d . 1 . .
C C2 0.44117(18) 1.0357(2) 0.18030(9) 0.0364(5) Uani d . 1 . .
C C3 0.3872(2) 1.0021(2) 0.12350(9) 0.0400(5) Uani d . 1 . .
H H3 0.4393 0.9863 0.0956 0.048 Uiso calc R 1 . .
C C4 0.25997(19) 0.9908(2) 0.10623(8) 0.0366(5) Uani d . 1 . .
C C5 0.18367(19) 1.01343(19) 0.14827(8) 0.0362(5) Uani d . 1 . .
H H5 0.0978 1.0068 0.1371 0.043 Uiso calc R 1 . .
C C6 0.22977(18) 1.04564(19) 0.20643(9) 0.0344(5) Uani d . 1 . .
C C7 0.14008(18) 1.0678(2) 0.25207(9) 0.0397(5) Uani d . 1 . .
C C8 0.1437(2) 1.2092(2) 0.27215(10) 0.0550(7) Uani d . 1 . .
H H8A 0.1170 1.2639 0.2388 0.082 Uiso calc R 1 . .
H H8B 0.2273 1.2317 0.2893 0.082 Uiso calc R 1 . .
H H8C 0.0892 1.2205 0.3010 0.082 Uiso calc R 1 . .
C C9 0.1722(2) 0.9759(2) 0.30526(10) 0.0564(7) Uani d . 1 . .
H H9A 0.1136 0.9882 0.3322 0.085 Uiso calc R 1 . .
H H9B 0.2548 0.9941 0.3251 0.085 Uiso calc R 1 . .
H H9C 0.1681 0.8880 0.2916 0.085 Uiso calc R 1 . .
C C10 0.0049(2) 1.0388(3) 0.22531(10) 0.0609(7) Uani d . 1 . .
H H10A -0.0481 1.0514 0.2548 0.091 Uiso calc R 1 . .
H H10B -0.0016 0.9509 0.2118 0.091 Uiso calc R 1 . .
H H10C -0.0205 1.0959 0.1926 0.091 Uiso calc R 1 . .
C C11 0.58343(19) 1.0484(2) 0.19695(10) 0.0456(6) Uani d . 1 . .
C C12 0.6333(2) 0.9627(3) 0.24987(11) 0.0730(8) Uani d . 1 . .
H H12A 0.7217 0.9746 0.2599 0.109 Uiso calc R 1 . .
H H12B 0.6158 0.8737 0.2399 0.109 Uiso calc R 1 . .
H H12C 0.5936 0.9861 0.2830 0.109 Uiso calc R 1 . .
C C13 0.6192(2) 1.1891(3) 0.21131(13) 0.0798(9) Uani d . 1 . .
H H13A 0.5885 1.2427 0.1780 0.120 Uiso calc R 1 . .
H H13B 0.7083 1.1964 0.2199 0.120 Uiso calc R 1 . .
H H13C 0.5831 1.2166 0.2450 0.120 Uiso calc R 1 . .
C C14 0.6513(2) 1.0060(3) 0.14653(11) 0.0823(10) Uani d . 1 . .
H H14A 0.6255 1.0594 0.1126 0.123 Uiso calc R 1 . .
H H14B 0.6314 0.9174 0.1368 0.123 Uiso calc R 1 . .
H H14C 0.7396 1.0145 0.1586 0.123 Uiso calc R 1 . .
C C15 0.2057(2) 0.9562(2) 0.04293(8) 0.0418(6) Uani d . 1 . .
H H15A 0.2616 0.9878 0.0169 0.050 Uiso calc R 1 . .
H H15B 0.1268 1.0008 0.0326 0.050 Uiso calc R 1 . .
C C16 0.1842(2) 0.8100(2) 0.03162(8) 0.0404(6) Uani d . 1 . .
C C17 0.0948(2) 0.7595(2) 0.07120(10) 0.0454(6) Uani d . 1 . .
C C18 -0.1102(3) 0.7799(3) 0.09247(13) 0.0861(10) Uani d . 1 . .
H H18A -0.1429 0.6965 0.0800 0.129 Uiso calc R 1 . .
H H18B -0.1762 0.8426 0.0871 0.129 Uiso calc R 1 . .
H H18C -0.0743 0.7765 0.1335 0.129 Uiso calc R 1 . .
C C19 0.1224(2) 0.7911(2) -0.03234(10) 0.0485(6) Uani d . 1 . .
C C20 0.0126(4) 0.6420(3) -0.09909(12) 0.1183(14) Uani d U 1 . .
H H20A -0.0592 0.6970 -0.1075 0.177 Uiso calc R 1 . .
H H20B -0.0136 0.5532 -0.1006 0.177 Uiso calc R 1 . .
H H20C 0.0667 0.6565 -0.1279 0.177 Uiso calc R 1 . .
C C21 0.3054(2) 0.7306(2) 0.04303(10) 0.0499(6) Uani d . 1 . .
H H21A 0.3474 0.7503 0.0825 0.060 Uiso calc R 1 . .
H H21B 0.2835 0.6396 0.0423 0.060 Uiso calc R 1 . .
C C22 0.3966(2) 0.7522(3) 0.00000(11) 0.0655(7) Uani d . 1 . .
H H22A 0.3594 0.7213 -0.0387 0.079 Uiso calc R 1 . .
H H22B 0.4109 0.8444 -0.0032 0.079 Uiso calc R 1 . .
C C23 0.5202(3) 0.6857(3) 0.01765(13) 0.0813(9) Uani d . 1 . .
H H23A 0.5048 0.5961 0.0269 0.098 Uiso calc R 1 . .
H H23B 0.5626 0.7259 0.0534 0.098 Uiso calc R 1 . .
C C24 0.6056(3) 0.6890(3) -0.02852(16) 0.1106(12) Uani d U 1 . .
H H24A 0.5647 0.6494 -0.0642 0.166 Uiso calc R 1 . .
H H24B 0.6808 0.6425 -0.0143 0.166 Uiso calc R 1 . .
H H24C 0.6257 0.7771 -0.0364 0.166 Uiso calc R 1 . .

loop_
_atom_site_aniso_label
_atom_site_aniso_U_11
_atom_site_aniso_U_22
_atom_site_aniso_U_33
_atom_site_aniso_U_12
_atom_site_aniso_U_13
_atom_site_aniso_U_23
O1 0.0364(9) 0.1016(14) 0.0393(9) -0.0034(9) 0.0012(7) -0.0246(9)
O2 0.0723(13) 0.0773(13) 0.0512(11) -0.0060(10) 0.0072(9) 0.0247(10)
O3 0.0506(11) 0.0706(12) 0.0615(11) 0.0020(9) 0.0102(9) 0.0068(9)
O4 0.0879(14) 0.0687(13) 0.0331(9) -0.0081(10) -0.0027(9) 0.0055(9)
O5 0.1241(17) 0.0569(13) 0.0447(10) -0.0224(11) -0.0135(10) -0.0085(8)
C1 0.0365(13) 0.0437(14) 0.0309(12) -0.0030(10) 0.0018(10) -0.0057(10)
C2 0.0344(12) 0.0369(13) 0.0373(13) -0.0036(10) 0.0040(10) -0.0016(10)
C3 0.0431(14) 0.0418(14) 0.0366(13) -0.0012(10) 0.0107(11) -0.0020(10)
C4 0.0412(13) 0.0359(13) 0.0326(12) 0.0011(10) 0.0050(10) 0.0016(10)
C5 0.0345(12) 0.0369(13) 0.0357(12) -0.0021(10) 0.0011(10) -0.0015(10)
C6 0.0342(13) 0.0347(13) 0.0346(12) -0.0002(9) 0.0057(10) -0.0029(9)
C7 0.0329(12) 0.0488(15) 0.0377(12) -0.0001(10) 0.0065(10) -0.0055(11)
C8 0.0520(16) 0.0604(18) 0.0524(15) 0.0115(12) 0.0077(12) -0.0132(12)
C9 0.0606(16) 0.0639(18) 0.0474(14) -0.0046(13) 0.0171(12) -0.0003(12)
C10 0.0394(14) 0.089(2) 0.0565(16) -0.0098(13) 0.0135(12) -0.0126(14)
C11 0.0326(13) 0.0545(16) 0.0501(14) -0.0056(11) 0.0082(11) -0.0040(11)
C12 0.0417(16) 0.089(2) 0.0850(19) 0.0067(14) 0.0009(14) 0.0169(16)
C13 0.0532(18) 0.070(2) 0.115(2) -0.0186(14) 0.0079(17) -0.0108(17)
C14 0.0392(16) 0.136(3) 0.0758(19) -0.0085(16) 0.0207(14) -0.0216(19)
C15 0.0512(14) 0.0433(14) 0.0294(12) -0.0009(11) 0.0022(10) 0.0007(10)
C16 0.0520(15) 0.0435(14) 0.0245(11) -0.0007(11) 0.0024(10) 0.0021(10)
C17 0.0540(16) 0.0446(15) 0.0348(13) -0.0055(12) -0.0015(12) -0.0046(11)
C18 0.0618(19) 0.108(3) 0.095(2) -0.0141(17) 0.0302(17) -0.0006(19)
C19 0.0607(17) 0.0496(17) 0.0345(14) -0.0012(13) 0.0048(12) -0.0024(12)
C20 0.180(4) 0.099(3) 0.0592(19) -0.035(2) -0.034(2) -0.0227(18)
C21 0.0611(16) 0.0472(15) 0.0400(13) 0.0031(12) 0.0034(12) -0.0008(11)
C22 0.0691(19) 0.0700(19) 0.0591(17) 0.0084(15) 0.0154(15) -0.0021(14)
C23 0.075(2) 0.074(2) 0.099(2) 0.0108(16) 0.0258(18) -0.0095(17)
C24 0.093(3) 0.108(3) 0.142(3) 0.013(2) 0.052(2) 0.002(2)

loop_
_atom_type_symbol
_atom_type_description
_atom_type_scat_dispersion_real
_atom_type_scat_dispersion_imag
_atom_type_scat_source
C C 0.0033 0.0016 'International Tables Vol C Tables 4.2.6.8 and 6.1.1.4'
H H 0.0000 0.0000 'International Tables Vol C Tables 4.2.6.8 and 6.1.1.4'
O O 0.0106 0.0060 'International Tables Vol C Tables 4.2.6.8 and 6.1.1.4'

loop_
_geom_angle_atom_site_label_1
_geom_angle_atom_site_label_2
_geom_angle_atom_site_label_3
_geom_angle_site_symmetry_1
_geom_angle_site_symmetry_3
_geom_angle
_geom_angle_publ_flag
C1 O1 H1 . . 109.5 ?
C17 O3 C18 . . 116.9(2) n
C19 O5 C20 . . 116.0(2) ?
O1 C1 C6 . . 122.37(18) n
O1 C1 C2 . . 115.09(18) ?
C6 C1 C2 . . 122.54(18) ?
C3 C2 C1 . . 116.58(19) ?
C3 C2 C11 . . 121.17(19) ?
C1 C2 C11 . . 122.24(18) ?
C4 C3 C2 . . 123.3(2) ?
C4 C3 H3 . . 118.3 ?
C2 C3 H3 . . 118.3 ?
C3 C4 C5 . . 117.74(18) ?
C3 C4 C15 . . 121.09(18) ?
C5 C4 C15 . . 121.17(19) ?
C4 C5 C6 . . 122.81(19) ?
C4 C5 H5 . . 118.6 ?
C6 C5 H5 . . 118.6 ?
C5 C6 C1 . . 116.93(18) ?
C5 C6 C7 . . 120.70(18) ?
C1 C6 C7 . . 122.36(17) ?
C8 C7 C10 . . 106.65(18) ?
C8 C7 C9 . . 111.05(18) ?
C10 C7 C9 . . 106.34(18) ?
C8 C7 C6 . . 110.73(17) ?
C10 C7 C6 . . 111.32(16) ?
C9 C7 C6 . . 110.59(17) ?
C7 C8 H8A . . 109.5 ?
C7 C8 H8B . . 109.5 ?
H8A C8 H8B . . 109.5 ?
C7 C8 H8C . . 109.5 ?
H8A C8 H8C . . 109.5 ?
H8B C8 H8C . . 109.5 ?
C7 C9 H9A . . 109.5 ?
C7 C9 H9B . . 109.5 ?
H9A C9 H9B . . 109.5 ?
C7 C9 H9C . . 109.5 ?
H9A C9 H9C . . 109.5 ?
H9B C9 H9C . . 109.5 ?
C7 C10 H10A . . 109.5 ?
C7 C10 H10B . . 109.5 ?
H10A C10 H10B . . 109.5 ?
C7 C10 H10C . . 109.5 ?
H10A C10 H10C . . 109.5 ?
H10B C10 H10C . . 109.5 ?
C14 C11 C13 . . 107.5(2) ?
C14 C11 C12 . . 106.2(2) ?
C13 C11 C12 . . 109.5(2) ?
C14 C11 C2 . . 111.75(18) ?
C13 C11 C2 . . 110.30(19) ?
C12 C11 C2 . . 111.46(18) ?
C11 C12 H12A . . 109.5 ?
C11 C12 H12B . . 109.5 ?
H12A C12 H12B . . 109.5 ?
C11 C12 H12C . . 109.5 ?
H12A C12 H12C . . 109.5 ?
H12B C12 H12C . . 109.5 ?
C11 C13 H13A . . 109.5 ?
C11 C13 H13B . . 109.5 ?
H13A C13 H13B . . 109.5 ?
C11 C13 H13C . . 109.5 ?
H13A C13 H13C . . 109.5 ?
H13B C13 H13C . . 109.5 ?
C11 C14 H14A . . 109.5 ?
C11 C14 H14B . . 109.5 ?
H14A C14 H14B . . 109.5 ?
C11 C14 H14C . . 109.5 ?
H14A C14 H14C . . 109.5 ?
H14B C14 H14C . . 109.5 ?
C4 C15 C16 . . 114.60(16) n
C4 C15 H15A . . 108.6 ?
C16 C15 H15A . . 108.6 ?
C4 C15 H15B . . 108.6 ?
C16 C15 H15B . . 108.6 ?
H15A C15 H15B . . 107.6 ?
C17 C16 C19 . . 107.60(18) ?
C17 C16 C21 . . 108.89(18) ?
C19 C16 C21 . . 109.42(18) ?
C17 C16 C15 . . 109.27(18) ?
C19 C16 C15 . . 108.57(17) ?
C21 C16 C15 . . 112.95(18) ?
O2 C17 O3 . . 123.5(2) n
O2 C17 C16 . . 126.0(2) n
O3 C17 C16 . . 110.5(2) n
O3 C18 H18A . . 109.5 ?
O3 C18 H18B . . 109.5 ?
H18A C18 H18B . . 109.5 ?
O3 C18 H18C . . 109.5 ?
H18A C18 H18C . . 109.5 ?
H18B C18 H18C . . 109.5 ?
O4 C19 O5 . . 123.6(2) ?
O4 C19 C16 . . 125.9(2) ?
O5 C19 C16 . . 110.4(2) ?
O5 C20 H20A . . 109.5 ?
O5 C20 H20B . . 109.5 ?
H20A C20 H20B . . 109.5 ?
O5 C20 H20C . . 109.5 ?
H20A C20 H20C . . 109.5 ?
H20B C20 H20C . . 109.5 ?
C22 C21 C16 . . 115.95(19) ?
C22 C21 H21A . . 108.3 ?
C16 C21 H21A . . 108.3 ?
C22 C21 H21B . . 108.3 ?
C16 C21 H21B . . 108.3 ?
H21A C21 H21B . . 107.4 ?
C23 C22 C21 . . 113.7(2) ?
C23 C22 H22A . . 108.8 ?
C21 C22 H22A . . 108.8 ?
C23 C22 H22B . . 108.8 ?
C21 C22 H22B . . 108.8 ?
H22A C22 H22B . . 107.7 ?
C22 C23 C24 . . 114.8(3) ?
C22 C23 H23A . . 108.6 ?
C24 C23 H23A . . 108.6 ?
C22 C23 H23B . . 108.6 ?
C24 C23 H23B . . 108.6 ?
H23A C23 H23B . . 107.5 ?
C23 C24 H24A . . 109.5 ?
C23 C24 H24B . . 109.5 ?
H24A C24 H24B . . 109.5 ?
C23 C24 H24C . . 109.5 ?
H24A C24 H24C . . 109.5 ?
H24B C24 H24C . . 109.5 ?

loop_
_geom_bond_atom_site_label_1
_geom_bond_atom_site_label_2
_geom_bond_site_symmetry_2
_geom_bond_distance
_geom_bond_publ_flag
O1 C1 . 1.374(2) n
O1 H1 . 0.8200 ?
O2 C17 . 1.195(3) n
O3 C17 . 1.332(3) n
O3 C18 . 1.435(3) n
O4 C19 . 1.191(3) ?
O5 C19 . 1.331(3) ?
O5 C20 . 1.452(3) ?
C1 C6 . 1.402(3) ?
C1 C2 . 1.404(3) ?
C2 C3 . 1.386(3) ?
C2 C11 . 1.538(3) ?
C3 C4 . 1.382(3) ?
C3 H3 . 0.9300 ?
C4 C5 . 1.383(3) ?
C4 C15 . 1.521(3) n
C5 C6 . 1.389(3) ?
C5 H5 . 0.9300 ?
C6 C7 . 1.551(3) n
C7 C8 . 1.531(3) ?
C7 C10 . 1.531(3) ?
C7 C9 . 1.543(3) ?
C8 H8A . 0.9600 ?
C8 H8B . 0.9600 ?
C8 H8C . 0.9600 ?
C9 H9A . 0.9600 ?
C9 H9B . 0.9600 ?
C9 H9C . 0.9600 ?
C10 H10A . 0.9600 ?
C10 H10B . 0.9600 ?
C10 H10C . 0.9600 ?
C11 C14 . 1.526(3) ?
C11 C13 . 1.528(3) ?
C11 C12 . 1.532(3) ?
C12 H12A . 0.9600 ?
C12 H12B . 0.9600 ?
C12 H12C . 0.9600 ?
C13 H13A . 0.9600 ?
C13 H13B . 0.9600 ?
C13 H13C . 0.9600 ?
C14 H14A . 0.9600 ?
C14 H14B . 0.9600 ?
C14 H14C . 0.9600 ?
C15 C16 . 1.546(3) n
C15 H15A . 0.9700 ?
C15 H15B . 0.9700 ?
C16 C17 . 1.518(3) ?
C16 C19 . 1.527(3) ?
C16 C21 . 1.539(3) ?
C18 H18A . 0.9600 ?
C18 H18B . 0.9600 ?
C18 H18C . 0.9600 ?
C20 H20A . 0.9600 ?
C20 H20B . 0.9600 ?
C20 H20C . 0.9600 ?
C21 C22 . 1.517(3) ?
C21 H21A . 0.9700 ?
C21 H21B . 0.9700 ?
C22 C23 . 1.507(3) ?
C22 H22A . 0.9700 ?
C22 H22B . 0.9700 ?
C23 C24 . 1.510(3) ?
C23 H23A . 0.9700 ?
C23 H23B . 0.9700 ?
C24 H24A . 0.9600 ?
C24 H24B . 0.9600 ?
C24 H24C . 0.9600 ?

loop_
_geom_hbond_atom_site_label_D
_geom_hbond_atom_site_label_H
_geom_hbond_atom_site_label_A
_geom_hbond_site_symmetry_A
_geom_hbond_distance_DH
_geom_hbond_distance_HA
_geom_hbond_distance_DA
_geom_hbond_angle_DHA
O1 H1 O2 2 0.82 2.23 2.832(2) 130.1

loop_
_geom_torsion_atom_site_label_1
_geom_torsion_atom_site_label_2
_geom_torsion_atom_site_label_3
_geom_torsion_atom_site_label_4
_geom_torsion_site_symmetry_1
_geom_torsion_site_symmetry_2
_geom_torsion_site_symmetry_3
_geom_torsion_site_symmetry_4
_geom_torsion
_geom_torsion_publ_flag
O1 C1 C2 C3 . . . . -178.16(19) n
C6 C1 C2 C3 . . . . 2.2(3) ?
O1 C1 C2 C11 . . . . 0.8(3) ?
C6 C1 C2 C11 . . . . -178.84(19) ?
C1 C2 C3 C4 . . . . -0.3(3) ?
C11 C2 C3 C4 . . . . -179.3(2) ?
C2 C3 C4 C5 . . . . -0.6(3) ?
C2 C3 C4 C15 . . . . 178.8(2) ?
C3 C4 C5 C6 . . . . -0.5(3) ?
C15 C4 C5 C6 . . . . -179.80(19) ?
C4 C5 C6 C1 . . . . 2.2(3) ?
C4 C5 C6 C7 . . . . -179.01(19) ?
O1 C1 C6 C5 . . . . 177.25(19) ?
C2 C1 C6 C5 . . . . -3.1(3) ?
O1 C1 C6 C7 . . . . -1.5(3) n
C2 C1 C6 C7 . . . . 178.14(19) ?
C5 C6 C7 C8 . . . . -113.8(2) ?
C1 C6 C7 C8 . . . . 64.8(2) ?
C5 C6 C7 C10 . . . . 4.6(3) ?
C1 C6 C7 C10 . . . . -176.7(2) ?
C5 C6 C7 C9 . . . . 122.6(2) ?
C1 C6 C7 C9 . . . . -58.7(3) ?
C3 C2 C11 C14 . . . . -6.2(3) ?
C1 C2 C11 C14 . . . . 174.9(2) ?
C3 C2 C11 C13 . . . . 113.3(2) ?
C1 C2 C11 C13 . . . . -65.6(3) ?
C3 C2 C11 C12 . . . . -124.8(2) ?
C1 C2 C11 C12 . . . . 56.3(3) ?
C3 C4 C15 C16 . . . . 92.5(2) ?
C5 C4 C15 C16 . . . . -88.2(2) ?
C4 C15 C16 C17 . . . . 59.5(2) ?
C4 C15 C16 C19 . . . . 176.56(18) n
C4 C15 C16 C21 . . . . -61.9(2) ?
C18 O3 C17 O2 . . . . 0.4(3) n
C18 O3 C17 C16 . . . . -178.90(19) n
C19 C16 C17 O2 . . . . 126.1(2) n
C21 C16 C17 O2 . . . . 7.6(3) ?
C15 C16 C17 O2 . . . . -116.2(3) ?
C19 C16 C17 O3 . . . . -54.6(2) n
C21 C16 C17 O3 . . . . -173.07(18) n
C15 C16 C17 O3 . . . . 63.1(2) ?
C20 O5 C19 O4 . . . . -3.3(4) ?
C20 O5 C19 C16 . . . . 177.3(2) ?
C17 C16 C19 O4 . . . . 131.7(3) ?
C21 C16 C19 O4 . . . . -110.1(3) ?
C15 C16 C19 O4 . . . . 13.6(3) ?
C17 C16 C19 O5 . . . . -48.9(3) ?
C21 C16 C19 O5 . . . . 69.3(2) ?
C15 C16 C19 O5 . . . . -167.05(19) ?
C17 C16 C21 C22 . . . . 169.91(19) ?
C19 C16 C21 C22 . . . . 52.6(3) ?
C15 C16 C21 C22 . . . . -68.5(2) ?
C16 C21 C22 C23 . . . . 172.5(2) ?
C21 C22 C23 C24 . . . . 171.4(2) ?

loop_
_cod_related_entry_id
_cod_related_entry_database
_cod_related_entry_code
1 ChemSpider 24743261
